data_7211009
loop_
_publ_author_name
'Zhu, Xia'
'Zhao, Shan'
'Peng, Yan-Fen'
'Li, Bao-Long'
'Wu, Bing'

_publ_section_title
;
 A (3,14)-connected three-dimensional metal--organic framework based on
 the unprecedented enneanuclear copper(ii) cluster [Cu9(\m3-OH)4(\m2-OH)2]
;
_journal_issue 44
_journal_name_full CrystEngComm
_journal_page_first 9154
_journal_paper_doi 10.1039/c3ce41086b
_journal_volume 15
_journal_year 2013
_chemical_formula_sum 'C44 H52 Cu9 N12 O43 S4'
_chemical_formula_weight 2137.08
_chemical_name_systematic
;
?
;
_space_group_IT_number 14
_symmetry_cell_setting monoclinic
_symmetry_space_group_name_Hall '-P 2yn'
_symmetry_space_group_name_H-M 'P 1 21/n 1'
_atom_sites_solution_hydrogens geom
_atom_sites_solution_primary direct
_atom_sites_solution_secondary difmap
_audit_creation_method SHELXL-97
_cell_angle_alpha 90.00
_cell_angle_beta 103.292(3)
_cell_angle_gamma 90.00
_cell_formula_units_Z 2
_cell_length_a 11.4086(15)
_cell_length_b 25.257(3)
_cell_length_c 12.6476(17)
_cell_measurement_reflns_used 16478
_cell_measurement_temperature 193(2)
_cell_measurement_theta_max 27.7356
_cell_measurement_theta_min 3.0924
_cell_volume 3546.7(8)
_computing_cell_refinement 'CrystalClear (Rigaku Inc., 2008)'
_computing_data_collection 'CrystalClear (Rigaku Inc., 2008)'
_computing_data_reduction 'CrystalClear (Rigaku Inc., 2008)'
_computing_molecular_graphics 'Bruker SHELXTL'
_computing_publication_material 'Bruker SHELXTL'
_computing_structure_refinement 'SHELXL-97 (Sheldrick, 1997)'
_computing_structure_solution 'SHELXS-97 (Sheldrick, 1990)'
_diffrn_ambient_temperature 193(2)
_diffrn_detector_area_resol_mean 14.63
_diffrn_measured_fraction_theta_full 0.983
_diffrn_measured_fraction_theta_max 0.983
_diffrn_measurement_device_type 'Rigaku Saturn CCD'
_diffrn_measurement_method \w
_diffrn_radiation_monochromator graphite
_diffrn_radiation_source 'fine-focus sealed tube'
_diffrn_radiation_type MoK\a
_diffrn_radiation_wavelength 0.71075
_diffrn_reflns_av_R_equivalents 0.0464
_diffrn_reflns_av_sigmaI/netI 0.0677
_diffrn_reflns_limit_h_max 11
_diffrn_reflns_limit_h_min -14
_diffrn_reflns_limit_k_max 30
_diffrn_reflns_limit_k_min -30
_diffrn_reflns_limit_l_max 15
_diffrn_reflns_limit_l_min -14
_diffrn_reflns_number 18076
_diffrn_reflns_theta_full 26.10
_diffrn_reflns_theta_max 26.10
_diffrn_reflns_theta_min 3.04
_diffrn_standards_decay_% 0
_diffrn_standards_interval_count 0
_diffrn_standards_interval_time 0
_diffrn_standards_number 0
_exptl_absorpt_coefficient_mu 2.871
_exptl_absorpt_correction_T_max 0.6260
_exptl_absorpt_correction_T_min 0.4602
_exptl_absorpt_correction_type multi-scan
_exptl_absorpt_process_details 'Jacobson, R. (1998) Private communication'
_exptl_crystal_colour Blue
_exptl_crystal_density_diffrn 2.001
_exptl_crystal_density_method 'not measured'
_exptl_crystal_description Prism
_exptl_crystal_F_000 2138
_exptl_crystal_size_max 0.32
_exptl_crystal_size_mid 0.18
_exptl_crystal_size_min 0.18
_refine_diff_density_max 1.938
_refine_diff_density_min -1.079
_refine_diff_density_rms 0.136
_refine_ls_extinction_method none
_refine_ls_goodness_of_fit_ref 1.076
_refine_ls_hydrogen_treatment mixed
_refine_ls_matrix_type full
_refine_ls_number_parameters 539
_refine_ls_number_reflns 6922
_refine_ls_number_restraints 11
_refine_ls_restrained_S_all 1.075
_refine_ls_R_factor_all 0.0934
_refine_ls_R_factor_gt 0.0743
_refine_ls_shift/su_max 0.001
_refine_ls_shift/su_mean 0.000
_refine_ls_structure_factor_coef Fsqd
_refine_ls_weighting_details 'calc w=1/[\s^2^(Fo^2^)+(0.0898P)^2^+10.3270P] where P=(Fo^2^+2Fc^2^)/3'
_refine_ls_weighting_scheme calc
_refine_ls_wR_factor_gt 0.1752
_refine_ls_wR_factor_ref 0.1909
_reflns_number_gt 5487
_reflns_number_total 6922
_reflns_threshold_expression >2sigma(I)
_cod_data_source_file c3ce41086b.txt
_cod_data_source_block cu9bte
_cod_depositor_comments
;
The following automatic conversions were performed:

'_symmetry_cell_setting' value 'Monoclinic' changed to 'monoclinic'
according to /home/saulius/struct/CIF-dictionaries/cif_core.dic
dictionary named 'cif_core.dic' version 2.4.2 from
2011-04-26.

'_exptl_absorpt_correction_type' value 'Multi-scan'
changed to 'multi-scan' according to
/home/saulius/struct/CIF-dictionaries/cif_core.dic dictionary named
'cif_core.dic' version 2.4.2 from 2011-04-26.

Automatic conversion script
Id: cif_fix_values 1891 2012-01-12 08:04:46Z andrius 
;
_cod_original_sg_symbol_H-M P21/n
_cod_database_code 7211009

loop_
_symmetry_equiv_pos_as_xyz
'x, y, z'
'-x+1/2, y+1/2, -z+1/2'
'-x, -y, -z'
'x-1/2, -y-1/2, z-1/2'

loop_
_atom_site_label
_atom_site_type_symbol
_atom_site_fract_x
_atom_site_fract_y
_atom_site_fract_z
_atom_site_U_iso_or_equiv
_atom_site_adp_type
_atom_site_occupancy
_atom_site_symmetry_multiplicity
_atom_site_calc_flag
_atom_site_refinement_flags
Cu1 Cu 0.5000 0.5000 0.5000 0.0342(3) Uani 1 2 d S
Cu2 Cu 0.27869(7) 0.56659(3) 0.46202(7) 0.0323(2) Uani 1 1 d D
Cu3 Cu 0.26484(8) 0.67549(3) 0.31104(7) 0.0337(2) Uani 1 1 d .
Cu4 Cu 0.04696(7) 0.63832(3) 0.36856(9) 0.0406(3) Uani 1 1 d .
Cu5 Cu 0.06375(9) 0.76843(4) 0.35736(12) 0.0645(4) Uani 1 1 d .
S1 S 0.54408(17) 0.82181(7) 0.55957(17) 0.0410(5) Uani 1 1 d .
S2 S 0.16330(17) 0.63668(8) 0.64900(18) 0.0453(5) Uani 1 1 d .
O1 O 0.5490(4) 0.57523(18) 0.4699(5) 0.0408(12) Uani 1 1 d .
O2 O 0.3925(4) 0.62633(18) 0.4831(4) 0.0375(11) Uani 1 1 d .
O3 O 0.9140(5) 0.6659(2) 0.4211(6) 0.0622(18) Uani 1 1 d .
O4 O 0.9291(6) 0.7533(3) 0.4257(10) 0.112(4) Uani 1 1 d .
O5 O 0.5683(6) 0.8175(2) 0.6753(5) 0.0650(18) Uani 1 1 d .
O6 O 0.4183(5) 0.8249(2) 0.5107(5) 0.0585(16) Uani 1 1 d .
O7 O 0.6114(7) 0.8640(2) 0.5224(8) 0.090(3) Uani 1 1 d .
O8 O -0.1748(4) 0.49526(17) 0.5816(4) 0.0361(11) Uani 1 1 d .
O9 O -0.3177(5) 0.51592(19) 0.6697(5) 0.0458(13) Uani 1 1 d .
O10 O -0.3189(5) 0.7016(2) 0.7875(5) 0.0481(14) Uani 1 1 d .
O11 O -0.1625(4) 0.75659(19) 0.7925(4) 0.0396(12) Uani 1 1 d .
O12 O 0.1495(4) 0.60729(19) 0.5481(4) 0.0409(12) Uani 1 1 d .
O13 O 0.2499(6) 0.6137(3) 0.7366(6) 0.079(2) Uani 1 1 d .
O14 O 0.1828(6) 0.6933(2) 0.6297(6) 0.0636(18) Uani 1 1 d .
O15 O 0.3860(4) 0.52716(18) 0.5749(4) 0.0371(11) Uani 1 1 d D
O16 O 0.1901(4) 0.60690(18) 0.3338(4) 0.0348(11) Uani 1 1 d D
O17 O 0.1506(4) 0.70187(17) 0.3969(4) 0.0315(10) Uani 1 1 d D
O18 O -0.0369(10) 0.8216(4) 0.2601(9) 0.048(3) Uiso 0.50 1 d P
O19 O 0.1684(11) 0.8102(5) 0.5039(10) 0.060(3) Uiso 0.50 1 d P
O20 O 0.0010(18) 0.8441(8) 0.3788(16) 0.042(5) Uiso 0.25 1 d P
O21 O -0.0930(19) 0.7488(9) 0.2334(17) 0.047(5) Uiso 0.25 1 d P
O22 O 0.4803(6) 0.4253(3) 0.2378(7) 0.075(2) Uani 1 1 d D
O23 O 0.1259(10) 0.5459(3) 0.1546(7) 0.099(3) Uani 1 1 d D
O24 O 0.2898(16) 0.5821(8) 0.9509(10) 0.109(7) Uani 0.50 1 d P
O25 O 0.373(2) 0.9452(7) 0.4541(13) 0.107(6) Uani 0.50 1 d P
N1 N -0.2413(6) 0.5579(3) 0.1970(6) 0.0537(18) Uani 1 1 d .
N2 N -0.2341(7) 0.5321(3) 0.2922(7) 0.062(2) Uani 1 1 d .
N3 N -0.0719(6) 0.5839(3) 0.3020(6) 0.0481(16) Uani 1 1 d .
N4 N -0.5033(6) 0.5897(3) 0.1672(6) 0.0503(17) Uani 1 1 d .
N5 N -0.4652(8) 0.6387(3) 0.1480(7) 0.065(2) Uani 1 1 d .
N6 N -0.6175(5) 0.6435(2) 0.2346(5) 0.0388(14) Uani 1 1 d .
C1 C 0.5767(6) 0.6683(3) 0.4859(6) 0.0321(15) Uani 1 1 d .
C2 C 0.6887(6) 0.6664(3) 0.4609(6) 0.0362(16) Uani 1 1 d .
H2A H 0.7200 0.6335 0.4435 0.043 Uiso 1 1 calc R
C3 C 0.7563(6) 0.7130(3) 0.4611(7) 0.0395(17) Uani 1 1 d .
C4 C 0.7101(6) 0.7610(3) 0.4874(7) 0.0410(17) Uani 1 1 d .
H4A H 0.7544 0.7927 0.4862 0.049 Uiso 1 1 calc R
C5 C 0.5994(6) 0.7624(3) 0.5153(6) 0.0359(16) Uani 1 1 d .
C6 C 0.5314(6) 0.7161(3) 0.5137(6) 0.0316(15) Uani 1 1 d .
H6A H 0.4549 0.7174 0.5315 0.038 Uiso 1 1 calc R
C7 C 0.5016(6) 0.6191(3) 0.4814(6) 0.0336(15) Uani 1 1 d .
C8 C 0.8761(7) 0.7099(3) 0.4310(8) 0.049(2) Uani 1 1 d .
C9 C -0.1559(6) 0.5767(3) 0.6726(6) 0.0367(16) Uani 1 1 d .
C10 C -0.2088(6) 0.6193(3) 0.7147(6) 0.0387(17) Uani 1 1 d .
H10A H -0.2874 0.6153 0.7269 0.046 Uiso 1 1 calc R
C11 C -0.1497(6) 0.6671(3) 0.7391(6) 0.0343(15) Uani 1 1 d .
C12 C -0.0333(6) 0.6730(3) 0.7219(6) 0.0334(15) Uani 1 1 d .
H12A H 0.0089 0.7055 0.7384 0.040 Uiso 1 1 calc R
C13 C 0.0191(7) 0.6310(3) 0.6808(6) 0.0389(17) Uani 1 1 d .
C14 C -0.0390(6) 0.5836(3) 0.6557(6) 0.0390(17) Uani 1 1 d .
H14A H -0.0006 0.5554 0.6270 0.047 Uiso 1 1 calc R
C15 C -0.2217(6) 0.5259(3) 0.6405(6) 0.0358(16) Uani 1 1 d .
C16 C -0.2152(6) 0.7123(3) 0.7778(6) 0.0350(16) Uani 1 1 d .
C17 C -0.4609(8) 0.5415(4) 0.1238(10) 0.073(3) Uani 1 1 d .
H17A H -0.5194 0.5313 0.0562 0.088 Uiso 1 1 calc R
H17B H -0.4582 0.5124 0.1769 0.088 Uiso 1 1 calc R
C18 C -0.3387(8) 0.5473(4) 0.0999(9) 0.067(3) Uani 1 1 d .
H18A H -0.3194 0.5145 0.0648 0.081 Uiso 1 1 calc R
H18B H -0.3414 0.5767 0.0476 0.081 Uiso 1 1 calc R
C19 C -0.1319(8) 0.5490(3) 0.3555(9) 0.056(2) Uani 1 1 d .
H19A H -0.1032 0.5384 0.4290 0.067 Uiso 1 1 calc R
C20 C -0.1477(7) 0.5880(4) 0.2031(8) 0.056(2) Uani 1 1 d .
H20A H -0.1344 0.6099 0.1460 0.068 Uiso 1 1 calc R
C21 C -0.5362(9) 0.6702(4) 0.1899(8) 0.062(2) Uani 1 1 d .
H21A H -0.5309 0.7077 0.1889 0.074 Uiso 1 1 calc R
C22 C -0.5937(7) 0.5934(3) 0.2185(7) 0.0467(19) Uani 1 1 d .
H22A H -0.6348 0.5641 0.2401 0.056 Uiso 1 1 calc R
H1W H 0.342(7) 0.499(2) 0.584(7) 0.056 Uiso 1 1 d D
H2W H 0.170(7) 0.5802(12) 0.287(3) 0.056 Uiso 1 1 d D
H3W H 0.180(8) 0.703(3) 0.469(2) 0.056 Uiso 1 1 d D
H4W H 0.539(4) 0.433(3) 0.295(4) 0.056 Uiso 1 1 d D
H5W H 0.417(3) 0.4429(10) 0.251(6) 0.056 Uiso 1 1 d D
H6W H 0.127(8) 0.5753(16) 0.114(5) 0.056 Uiso 1 1 d D
H7W H 0.120(8) 0.5201(18) 0.104(4) 0.056 Uiso 1 1 d D

loop_
_atom_site_aniso_label
_atom_site_aniso_U_11
_atom_site_aniso_U_22
_atom_site_aniso_U_33
_atom_site_aniso_U_23
_atom_site_aniso_U_13
_atom_site_aniso_U_12
Cu1 0.0305(6) 0.0220(6) 0.0567(8) 0.0018(5) 0.0235(6) 0.0019(5)
Cu2 0.0281(4) 0.0200(4) 0.0551(5) 0.0006(4) 0.0225(4) 0.0000(3)
Cu3 0.0357(5) 0.0249(4) 0.0475(5) 0.0031(4) 0.0239(4) -0.0009(3)
Cu4 0.0264(4) 0.0257(4) 0.0747(7) 0.0001(4) 0.0217(4) -0.0014(3)
Cu5 0.0316(5) 0.0332(5) 0.1384(11) 0.0324(6) 0.0397(6) 0.0076(4)
S1 0.0395(10) 0.0245(8) 0.0622(13) -0.0059(8) 0.0183(9) 0.0002(7)
S2 0.0324(9) 0.0466(11) 0.0633(13) -0.0129(9) 0.0243(9) -0.0062(8)
O1 0.030(2) 0.025(2) 0.076(4) 0.000(2) 0.030(2) 0.002(2)
O2 0.027(2) 0.031(2) 0.061(3) 0.003(2) 0.022(2) -0.0037(19)
O3 0.039(3) 0.034(3) 0.127(6) 0.009(3) 0.049(3) 0.008(2)
O4 0.052(4) 0.045(4) 0.266(12) 0.039(5) 0.096(6) 0.012(3)
O5 0.083(5) 0.049(4) 0.061(4) -0.011(3) 0.012(3) 0.020(3)
O6 0.045(3) 0.056(4) 0.069(4) -0.022(3) 0.003(3) 0.019(3)
O7 0.106(6) 0.027(3) 0.163(8) -0.007(4) 0.088(6) -0.008(3)
O8 0.032(2) 0.025(2) 0.057(3) -0.007(2) 0.022(2) -0.0008(19)
O9 0.043(3) 0.031(3) 0.077(4) -0.006(3) 0.041(3) -0.006(2)
O10 0.032(3) 0.035(3) 0.078(4) -0.017(3) 0.016(3) 0.001(2)
O11 0.041(3) 0.029(3) 0.055(3) -0.007(2) 0.024(2) 0.002(2)
O12 0.034(3) 0.037(3) 0.061(3) -0.002(2) 0.032(2) 0.002(2)
O13 0.045(4) 0.135(7) 0.061(4) 0.014(4) 0.019(3) 0.008(4)
O14 0.063(4) 0.044(3) 0.098(5) -0.025(3) 0.050(4) -0.020(3)
O15 0.031(2) 0.024(2) 0.064(3) 0.002(2) 0.027(2) -0.0008(19)
O16 0.031(2) 0.026(2) 0.050(3) 0.000(2) 0.017(2) -0.001(2)
O17 0.028(2) 0.029(2) 0.043(3) 0.001(2) 0.017(2) 0.0028(19)
O22 0.054(4) 0.076(5) 0.103(6) -0.040(4) 0.037(4) -0.017(3)
O23 0.152(8) 0.065(5) 0.088(6) 0.005(4) 0.047(6) 0.015(6)
O24 0.135(14) 0.163(16) 0.032(7) 0.017(8) 0.025(8) 0.116(13)
O25 0.170(18) 0.085(11) 0.069(10) 0.013(8) 0.036(11) 0.045(12)
N1 0.045(4) 0.049(4) 0.075(5) 0.000(4) 0.030(4) -0.002(3)
N2 0.047(4) 0.049(4) 0.101(6) -0.005(4) 0.037(4) -0.013(3)
N3 0.039(3) 0.040(4) 0.068(5) 0.001(3) 0.018(3) -0.011(3)
N4 0.045(4) 0.040(4) 0.073(5) -0.013(3) 0.029(3) -0.005(3)
N5 0.076(5) 0.051(4) 0.086(6) -0.008(4) 0.053(5) -0.010(4)
N6 0.040(3) 0.032(3) 0.056(4) -0.005(3) 0.032(3) -0.005(3)
C1 0.027(3) 0.031(3) 0.042(4) -0.001(3) 0.014(3) -0.001(3)
C2 0.034(4) 0.025(3) 0.055(4) 0.003(3) 0.021(3) 0.000(3)
C3 0.030(4) 0.032(4) 0.062(5) 0.006(3) 0.023(3) 0.000(3)
C4 0.029(3) 0.025(3) 0.069(5) 0.000(3) 0.012(3) -0.007(3)
C5 0.029(3) 0.027(3) 0.052(4) -0.003(3) 0.011(3) -0.001(3)
C6 0.025(3) 0.028(3) 0.045(4) 0.008(3) 0.017(3) 0.001(3)
C7 0.031(3) 0.028(3) 0.047(4) 0.000(3) 0.019(3) 0.001(3)
C8 0.030(4) 0.033(4) 0.094(7) 0.017(4) 0.032(4) 0.001(3)
C9 0.039(4) 0.022(3) 0.056(5) -0.005(3) 0.025(3) -0.001(3)
C10 0.034(4) 0.029(3) 0.063(5) -0.006(3) 0.031(3) -0.003(3)
C11 0.037(4) 0.032(4) 0.037(4) 0.003(3) 0.014(3) 0.008(3)
C12 0.040(4) 0.022(3) 0.044(4) -0.002(3) 0.020(3) -0.005(3)
C13 0.038(4) 0.031(4) 0.054(5) -0.007(3) 0.022(3) 0.000(3)
C14 0.039(4) 0.030(4) 0.056(5) -0.005(3) 0.029(4) 0.000(3)
C15 0.037(4) 0.022(3) 0.056(4) 0.001(3) 0.025(3) 0.000(3)
C16 0.036(4) 0.033(4) 0.035(4) -0.007(3) 0.006(3) 0.002(3)
C17 0.040(5) 0.068(6) 0.119(9) -0.048(6) 0.034(5) -0.006(4)
C18 0.043(5) 0.071(6) 0.086(7) -0.033(6) 0.011(5) 0.001(4)
C19 0.053(5) 0.039(4) 0.084(7) 0.001(4) 0.031(5) -0.003(4)
C20 0.038(4) 0.057(5) 0.084(7) -0.007(5) 0.034(5) -0.005(4)
C21 0.070(6) 0.051(5) 0.080(6) -0.002(5) 0.052(5) 0.003(4)
C22 0.053(5) 0.037(4) 0.058(5) -0.009(4) 0.028(4) -0.010(4)

loop_
_atom_type_symbol
_atom_type_description
_atom_type_scat_dispersion_real
_atom_type_scat_dispersion_imag
_atom_type_scat_source
C C 0.0033 0.0016 'International Tables Vol C Tables 4.2.6.8 and 6.1.1.4'
H H 0.0000 0.0000 'International Tables Vol C Tables 4.2.6.8 and 6.1.1.4'
N N 0.0061 0.0033 'International Tables Vol C Tables 4.2.6.8 and 6.1.1.4'
O O 0.0106 0.0060 'International Tables Vol C Tables 4.2.6.8 and 6.1.1.4'
Cu Cu 0.3201 1.2651 'International Tables Vol C Tables 4.2.6.8 and 6.1.1.4'
S S 0.1246 0.1234 'International Tables Vol C Tables 4.2.6.8 and 6.1.1.4'

loop_
_geom_angle_atom_site_label_1
_geom_angle_atom_site_label_2
_geom_angle_atom_site_label_3
_geom_angle
_geom_angle_site_symmetry_1
_geom_angle_site_symmetry_3
O15 Cu1 O15 180.000(1) 3_666 .
O15 Cu1 O1 90.30(19) 3_666 3_666
O15 Cu1 O1 89.70(19) . 3_666
O15 Cu1 O1 89.70(19) 3_666 .
O15 Cu1 O1 90.30(19) . .
O1 Cu1 O1 180.000(1) 3_666 .
O15 Cu1 Cu2 140.68(16) 3_666 .
O15 Cu1 Cu2 39.32(16) . .
O1 Cu1 Cu2 107.30(13) 3_666 .
O1 Cu1 Cu2 72.70(13) . .
O15 Cu1 Cu2 39.32(16) 3_666 3_666
O15 Cu1 Cu2 140.68(16) . 3_666
O1 Cu1 Cu2 72.70(13) 3_666 3_666
O1 Cu1 Cu2 107.30(13) . 3_666
Cu2 Cu1 Cu2 180.0 . 3_666
O15 Cu2 O8 92.1(2) . 3_566
O15 Cu2 O2 90.5(2) . .
O8 Cu2 O2 170.2(2) 3_566 .
O15 Cu2 O16 170.7(2) . .
O8 Cu2 O16 91.0(2) 3_566 .
O2 Cu2 O16 85.0(2) . .
O15 Cu2 O12 104.5(2) . .
O8 Cu2 O12 94.51(18) 3_566 .
O2 Cu2 O12 93.95(19) . .
O16 Cu2 O12 83.94(19) . .
O15 Cu2 Cu1 38.69(14) . .
O8 Cu2 Cu1 91.75(13) 3_566 .
O2 Cu2 Cu1 84.41(14) . .
O16 Cu2 Cu1 132.47(14) . .
O12 Cu2 Cu1 142.95(14) . .
O11 Cu3 O16 178.4(2) 4_675 .
O11 Cu3 O17 97.0(2) 4_675 .
O16 Cu3 O17 81.70(19) . .
O11 Cu3 N6 86.9(2) 4_675 1_655
O16 Cu3 N6 94.4(2) . 1_655
O17 Cu3 N6 174.7(2) . 1_655
O11 Cu3 O5 101.2(2) 4_675 4_575
O16 Cu3 O5 79.27(19) . 4_575
O17 Cu3 O5 75.8(2) . 4_575
N6 Cu3 O5 107.1(3) 1_655 4_575
O11 Cu3 Cu4 136.87(15) 4_675 .
O16 Cu3 Cu4 42.14(13) . .
O17 Cu3 Cu4 42.81(13) . .
N6 Cu3 Cu4 134.48(17) 1_655 .
O5 Cu3 Cu4 60.65(15) 4_575 .
O3 Cu4 O16 172.7(3) 1_455 .
O3 Cu4 O17 97.5(2) 1_455 .
O16 Cu4 O17 82.80(19) . .
O3 Cu4 N3 83.2(3) 1_455 .
O16 Cu4 N3 98.5(2) . .
O17 Cu4 N3 164.7(3) . .
O3 Cu4 O12 92.5(2) 1_455 .
O16 Cu4 O12 80.28(18) . .
O17 Cu4 O12 87.31(18) . .
N3 Cu4 O12 108.0(2) . .
O3 Cu4 Cu3 139.42(17) 1_455 .
O16 Cu4 Cu3 42.85(13) . .
O17 Cu4 Cu3 43.26(13) . .
N3 Cu4 Cu3 131.4(2) . .
O12 Cu4 Cu3 94.71(11) . .
O10 Cu5 O17 95.2(2) 4_675 .
O10 Cu5 O4 167.5(2) 4_675 1_455
O17 Cu5 O4 97.0(2) . 1_455
O10 Cu5 O18 79.3(4) 4_675 .
O17 Cu5 O18 157.1(4) . .
O4 Cu5 O18 90.2(4) 1_455 .
O10 Cu5 O20 89.7(6) 4_675 .
O17 Cu5 O20 157.7(6) . .
O4 Cu5 O20 78.1(6) 1_455 .
O18 Cu5 O20 45.2(6) . .
O10 Cu5 O21 107.9(6) 4_675 .
O17 Cu5 O21 106.0(6) . .
O4 Cu5 O21 70.9(7) 1_455 .
O18 Cu5 O21 56.1(6) . .
O20 Cu5 O21 93.1(8) . .
O10 Cu5 O19 84.2(4) 4_675 .
O17 Cu5 O19 92.9(4) . .
O4 Cu5 O19 92.8(5) 1_455 .
O18 Cu5 O19 108.4(5) . .
O20 Cu5 O19 65.9(6) . .
O21 Cu5 O19 156.1(7) . .
O6 S1 O5 112.7(4) . .
O6 S1 O7 111.9(5) . .
O5 S1 O7 113.3(5) . .
O6 S1 C5 107.8(3) . .
O5 S1 C5 105.1(4) . .
O7 S1 C5 105.4(4) . .
O13 S2 O12 113.0(4) . .
O13 S2 O14 114.7(5) . .
O12 S2 O14 109.8(4) . .
O13 S2 C13 107.6(4) . .
O12 S2 C13 103.7(3) . .
O14 S2 C13 107.3(3) . .
C7 O1 Cu1 131.0(4) . .
C7 O2 Cu2 120.6(4) . .
C8 O3 Cu4 134.3(5) . 1_655
C8 O4 Cu5 128.7(7) . 1_655
C15 O8 Cu2 109.9(4) . 3_566
C16 O10 Cu5 137.4(5) . 4_576
C16 O11 Cu3 126.7(5) . 4_576
S2 O12 Cu2 134.5(3) . .
S2 O12 Cu4 125.9(3) . .
Cu2 O12 Cu4 85.67(17) . .
Cu1 O15 Cu2 102.0(2) . .
Cu1 O15 H1W 104(6) . .
Cu2 O15 H1W 103(6) . .
Cu4 O16 Cu3 95.0(2) . .
Cu4 O16 Cu2 108.7(2) . .
Cu3 O16 Cu2 114.4(2) . .
Cu4 O16 H2W 111(5) . .
Cu3 O16 H2W 128(5) . .
Cu2 O16 H2W 99.1(17) . .
Cu5 O17 Cu4 113.9(2) . .
Cu5 O17 Cu3 120.3(2) . .
Cu4 O17 Cu3 93.93(19) . .
Cu5 O17 H3W 107(6) . .
Cu4 O17 H3W 106(6) . .
Cu3 O17 H3W 115(6) . .
O20 O18 Cu5 70.2(9) . .
O18 O20 Cu5 64.6(8) . .
H4W O22 H5W 103(3) . .
H6W O23 H7W 102(3) . .
C20 N1 N2 110.3(8) . .
C20 N1 C18 127.4(9) . .
N2 N1 C18 122.1(8) . .
C19 N2 N1 104.4(7) . .
C20 N3 C19 102.6(7) . .
C20 N3 Cu4 124.8(6) . .
C19 N3 Cu4 127.0(6) . .
C22 N4 N5 109.8(6) . .
C22 N4 C17 126.6(7) . .
N5 N4 C17 123.1(7) . .
C21 N5 N4 103.0(7) . .
C22 N6 C21 102.9(6) . .
C22 N6 Cu3 130.4(5) . 1_455
C21 N6 Cu3 126.6(5) . 1_455
C2 C1 C6 120.3(6) . .
C2 C1 C7 120.7(6) . .
C6 C1 C7 119.1(6) . .
C1 C2 C3 120.2(6) . .
C1 C2 H2A 119.9 . .
C3 C2 H2A 119.9 . .
C4 C3 C2 119.5(6) . .
C4 C3 C8 121.5(6) . .
C2 C3 C8 119.0(6) . .
C5 C4 C3 120.0(6) . .
C5 C4 H4A 120.0 . .
C3 C4 H4A 120.0 . .
C4 C5 C6 120.6(6) . .
C4 C5 S1 120.9(5) . .
C6 C5 S1 118.4(5) . .
C1 C6 C5 119.4(6) . .
C1 C6 H6A 120.3 . .
C5 C6 H6A 120.3 . .
O1 C7 O2 125.6(6) . .
O1 C7 C1 118.5(6) . .
O2 C7 C1 115.8(6) . .
O3 C8 O4 127.3(7) . .
O3 C8 C3 116.2(6) . .
O4 C8 C3 116.3(7) . .
C10 C9 C14 118.0(6) . .
C10 C9 C15 122.0(6) . .
C14 C9 C15 119.9(6) . .
C11 C10 C9 121.7(6) . .
C11 C10 H10A 119.1 . .
C9 C10 H10A 119.1 . .
C10 C11 C12 119.3(6) . .
C10 C11 C16 118.8(6) . .
C12 C11 C16 121.8(6) . .
C13 C12 C11 119.0(6) . .
C13 C12 H12A 120.5 . .
C11 C12 H12A 120.5 . .
C14 C13 C12 122.2(7) . .
C14 C13 S2 116.1(5) . .
C12 C13 S2 121.6(5) . .
C13 C14 C9 119.8(6) . .
C13 C14 H14A 120.1 . .
C9 C14 H14A 120.1 . .
O9 C15 O8 124.1(6) . .
O9 C15 C9 120.6(6) . .
O8 C15 C9 115.3(6) . .
O10 C16 O11 127.5(6) . .
O10 C16 C11 114.8(6) . .
O11 C16 C11 117.7(6) . .
N4 C17 C18 113.3(8) . .
N4 C17 H17A 108.9 . .
C18 C17 H17A 108.9 . .
N4 C17 H17B 108.9 . .
C18 C17 H17B 108.9 . .
H17A C17 H17B 107.7 . .
N1 C18 C17 114.0(9) . .
N1 C18 H18A 108.8 . .
C17 C18 H18A 108.8 . .
N1 C18 H18B 108.8 . .
C17 C18 H18B 108.8 . .
H18A C18 H18B 107.6 . .
N2 C19 N3 112.0(9) . .
N2 C19 H19A 124.0 . .
N3 C19 H19A 124.0 . .
N1 C20 N3 110.7(8) . .
N1 C20 H20A 124.6 . .
N3 C20 H20A 124.6 . .
N5 C21 N6 113.8(8) . .
N5 C21 H21A 123.1 . .
N6 C21 H21A 123.1 . .
N6 C22 N4 110.5(7) . .
N6 C22 H22A 124.7 . .
N4 C22 H22A 124.7 . .

loop_
_geom_bond_atom_site_label_1
_geom_bond_atom_site_label_2
_geom_bond_distance
_geom_bond_site_symmetry_2
Cu1 O15 1.904(5) 3_666
Cu1 O15 1.904(5) .
Cu1 O1 2.041(5) 3_666
Cu1 O1 2.041(5) .
Cu1 Cu2 2.9794(8) .
Cu1 Cu2 2.9794(8) 3_666
Cu2 O15 1.930(5) .
Cu2 O8 1.962(4) 3_566
Cu2 O2 1.968(5) .
Cu2 O16 1.983(5) .
Cu2 O12 2.269(5) .
Cu3 O11 1.943(5) 4_675
Cu3 O16 1.981(5) .
Cu3 O17 1.993(4) .
Cu3 N6 1.996(6) 1_655
Cu3 O5 2.498(7) 4_575
Cu3 Cu4 2.9020(12) .
Cu4 O3 1.921(5) 1_455
Cu4 O16 1.955(5) .
Cu4 O17 1.977(5) .
Cu4 N3 1.978(6) .
Cu4 O12 2.432(5) .
Cu5 O10 1.921(5) 4_675
Cu5 O17 1.957(5) .
Cu5 O4 1.965(7) 1_455
Cu5 O18 1.997(11) .
Cu5 O20 2.08(2) .
Cu5 O21 2.15(2) .
Cu5 O19 2.226(13) .
S1 O6 1.428(6) .
S1 O5 1.430(7) .
S1 O7 1.454(6) .
S1 C5 1.769(7) .
S2 O13 1.427(7) .
S2 O12 1.454(5) .
S2 O14 1.476(6) .
S2 C13 1.787(7) .
O1 C7 1.256(8) .
O2 C7 1.263(8) .
O3 C8 1.210(9) .
O3 Cu4 1.921(5) 1_655
O4 C8 1.262(9) .
O4 Cu5 1.965(6) 1_655
O8 C15 1.274(8) .
O8 Cu2 1.962(4) 3_566
O9 C15 1.259(8) .
O10 C16 1.248(9) .
O10 Cu5 1.921(5) 4_576
O11 C16 1.262(9) .
O11 Cu3 1.943(5) 4_576
O15 H1W 0.89(2) .
O16 H2W 0.89(2) .
O17 H3W 0.89(2) .
O18 O20 1.57(2) .
O22 H4W 0.89(2) .
O22 H5W 0.90(2) .
O23 H6W 0.90(2) .
O23 H7W 0.90(2) .
N1 C20 1.297(10) .
N1 N2 1.355(11) .
N1 C18 1.479(12) .
N2 C19 1.323(12) .
N3 C20 1.351(12) .
N3 C19 1.385(10) .
N4 C22 1.342(10) .
N4 N5 1.351(10) .
N4 C17 1.464(10) .
N5 C21 1.329(11) .
N6 C22 1.320(10) .
N6 C21 1.370(10) .
N6 Cu3 1.996(6) 1_455
C1 C2 1.386(9) .
C1 C6 1.391(9) .
C1 C7 1.503(9) .
C2 C3 1.406(9) .
C2 H2A 0.9500 .
C3 C4 1.391(10) .
C3 C8 1.503(10) .
C4 C5 1.388(10) .
C4 H4A 0.9500 .
C5 C6 1.400(9) .
C6 H6A 0.9500 .
C9 C10 1.398(9) .
C9 C14 1.408(9) .
C9 C15 1.495(9) .
C10 C11 1.383(10) .
C10 H10A 0.9500 .
C11 C12 1.402(10) .
C11 C16 1.507(9) .
C12 C13 1.378(9) .
C12 H12A 0.9500 .
C13 C14 1.370(10) .
C14 H14A 0.9500 .
C17 C18 1.500(13) .
C17 H17A 0.9900 .
C17 H17B 0.9900 .
C18 H18A 0.9900 .
C18 H18B 0.9900 .
C19 H19A 0.9500 .
C20 H20A 0.9500 .
C21 H21A 0.9500 .
C22 H22A 0.9500 .

loop_
_geom_hbond_atom_site_label_D
_geom_hbond_atom_site_label_H
_geom_hbond_atom_site_label_A
_geom_hbond_distance_DH
_geom_hbond_distance_HA
_geom_hbond_distance_DA
_geom_hbond_angle_DHA
_geom_hbond_site_symmetry_A
O15 H1W N2 0.89(2) 2.35(6) 3.068(9) 138(7) 3_566
O16 H2W O23 0.89(2) 1.85(2) 2.698(10) 158(4) .
O17 H3W O14 0.89(2) 2.04(4) 2.890(9) 158(8) .
O22 H4W O15 0.89(2) 1.94(4) 2.778(9) 156(6) 3_666
O22 H5W O9 0.90(2) 1.97(4) 2.831(8) 159(6) 3_566
O23 H6W O7 0.90(2) 1.91(3) 2.806(11) 174(8) 4_575
O23 H7W O25 0.90(2) 2.04(3) 2.892(19) 157(6) 2_545

loop_
_geom_torsion_atom_site_label_1
_geom_torsion_atom_site_label_2
_geom_torsion_atom_site_label_3
_geom_torsion_atom_site_label_4
_geom_torsion
_geom_torsion_site_symmetry_1
_geom_torsion_site_symmetry_4
O15 Cu1 Cu2 O15 180.000(2) 3_666 .
O1 Cu1 Cu2 O15 67.1(3) 3_666 .
O1 Cu1 Cu2 O15 -112.9(3) . .
O15 Cu1 Cu2 O8 88.8(3) 3_666 3_566
O15 Cu1 Cu2 O8 -91.2(3) . 3_566
O1 Cu1 Cu2 O8 -24.0(2) 3_666 3_566
O1 Cu1 Cu2 O8 156.0(2) . 3_566
O15 Cu1 Cu2 O2 -82.2(3) 3_666 .
O15 Cu1 Cu2 O2 97.8(3) . .
O1 Cu1 Cu2 O2 165.0(2) 3_666 .
O1 Cu1 Cu2 O2 -15.0(2) . .
O15 Cu1 Cu2 O16 -4.1(3) 3_666 .
O15 Cu1 Cu2 O16 175.9(3) . .
O1 Cu1 Cu2 O16 -117.0(2) 3_666 .
O1 Cu1 Cu2 O16 63.0(2) . .
O15 Cu1 Cu2 O12 -171.3(3) 3_666 .
O15 Cu1 Cu2 O12 8.7(3) . .
O1 Cu1 Cu2 O12 75.8(3) 3_666 .
O1 Cu1 Cu2 O12 -104.2(3) . .
O11 Cu3 Cu4 O3 -8.6(4) 4_675 1_455
O16 Cu3 Cu4 O3 169.6(4) . 1_455
O17 Cu3 Cu4 O3 18.3(4) . 1_455
N6 Cu3 Cu4 O3 -168.1(4) 1_655 1_455
O5 Cu3 Cu4 O3 -82.8(4) 4_575 1_455
O11 Cu3 Cu4 O16 -178.2(3) 4_675 .
O17 Cu3 Cu4 O16 -151.2(3) . .
N6 Cu3 Cu4 O16 22.3(3) 1_655 .
O5 Cu3 Cu4 O16 107.7(3) 4_575 .
O11 Cu3 Cu4 O17 -26.9(3) 4_675 .
O16 Cu3 Cu4 O17 151.2(3) . .
N6 Cu3 Cu4 O17 173.5(3) 1_655 .
O5 Cu3 Cu4 O17 -101.1(3) 4_575 .
O11 Cu3 Cu4 N3 133.0(4) 4_675 .
O16 Cu3 Cu4 N3 -48.8(4) . .
O17 Cu3 Cu4 N3 160.0(3) . .
N6 Cu3 Cu4 N3 -26.5(4) 1_655 .
O5 Cu3 Cu4 N3 58.9(3) 4_575 .
O11 Cu3 Cu4 O12 -107.9(3) 4_675 .
O16 Cu3 Cu4 O12 70.2(2) . .
O17 Cu3 Cu4 O12 -81.0(2) . .
N6 Cu3 Cu4 O12 92.5(3) 1_655 .
O5 Cu3 Cu4 O12 177.9(2) 4_575 .
O15 Cu1 O1 C7 168.8(7) 3_666 .
O15 Cu1 O1 C7 -11.2(7) . .
Cu2 Cu1 O1 C7 24.5(6) . .
Cu2 Cu1 O1 C7 -155.5(6) 3_666 .
O15 Cu2 O2 C7 52.3(6) . .
O16 Cu2 O2 C7 -119.6(6) . .
O12 Cu2 O2 C7 156.9(5) . .
Cu1 Cu2 O2 C7 14.0(5) . .
O13 S2 O12 Cu2 -41.0(6) . .
O14 S2 O12 Cu2 88.5(5) . .
C13 S2 O12 Cu2 -157.1(4) . .
O13 S2 O12 Cu4 -166.6(4) . .
O14 S2 O12 Cu4 -37.1(4) . .
C13 S2 O12 Cu4 77.3(4) . .
O15 Cu2 O12 S2 45.5(5) . .
O8 Cu2 O12 S2 138.8(4) 3_566 .
O2 Cu2 O12 S2 -46.1(5) . .
O16 Cu2 O12 S2 -130.7(4) . .
Cu1 Cu2 O12 S2 39.9(5) . .
O15 Cu2 O12 Cu4 -175.84(16) . .
O8 Cu2 O12 Cu4 -82.50(19) 3_566 .
O2 Cu2 O12 Cu4 92.62(18) . .
O16 Cu2 O12 Cu4 8.04(16) . .
Cu1 Cu2 O12 Cu4 178.57(8) . .
O3 Cu4 O12 S2 -44.3(4) 1_455 .
O16 Cu4 O12 S2 136.3(4) . .
O17 Cu4 O12 S2 53.1(3) . .
N3 Cu4 O12 S2 -127.9(4) . .
Cu3 Cu4 O12 S2 95.8(3) . .
O3 Cu4 O12 Cu2 171.3(2) 1_455 .
O16 Cu4 O12 Cu2 -8.23(16) . .
O17 Cu4 O12 Cu2 -91.38(17) . .
N3 Cu4 O12 Cu2 87.7(2) . .
Cu3 Cu4 O12 Cu2 -48.73(12) . .
O1 Cu1 O15 Cu2 -118.4(2) 3_666 .
O1 Cu1 O15 Cu2 61.6(2) . .
Cu2 Cu1 O15 Cu2 180.000(1) 3_666 .
O8 Cu2 O15 Cu1 90.2(2) 3_566 .
O2 Cu2 O15 Cu1 -80.4(2) . .
O12 Cu2 O15 Cu1 -174.61(18) . .
O17 Cu4 O16 Cu3 -19.4(2) . .
N3 Cu4 O16 Cu3 145.2(3) . .
O12 Cu4 O16 Cu3 -107.9(2) . .
O17 Cu4 O16 Cu2 98.4(2) . .
N3 Cu4 O16 Cu2 -97.0(3) . .
O12 Cu4 O16 Cu2 9.9(2) . .
Cu3 Cu4 O16 Cu2 117.8(3) . .
O17 Cu3 O16 Cu4 19.3(2) . .
N6 Cu3 O16 Cu4 -164.3(2) 1_655 .
O5 Cu3 O16 Cu4 -57.7(2) 4_575 .
O17 Cu3 O16 Cu2 -93.8(3) . .
N6 Cu3 O16 Cu2 82.6(3) 1_655 .
O5 Cu3 O16 Cu2 -170.8(3) 4_575 .
Cu4 Cu3 O16 Cu2 -113.1(3) . .
O8 Cu2 O16 Cu4 83.9(2) 3_566 .
O2 Cu2 O16 Cu4 -105.1(2) . .
O12 Cu2 O16 Cu4 -10.6(2) . .
Cu1 Cu2 O16 Cu4 177.17(8) . .
O8 Cu2 O16 Cu3 -171.4(2) 3_566 .
O2 Cu2 O16 Cu3 -0.3(2) . .
O12 Cu2 O16 Cu3 94.2(2) . .
Cu1 Cu2 O16 Cu3 -78.1(3) . .
O10 Cu5 O17 Cu4 -135.6(3) 4_675 .
O4 Cu5 O17 Cu4 46.7(4) 1_455 .
O18 Cu5 O17 Cu4 -60.9(9) . .
O20 Cu5 O17 Cu4 122.3(15) . .
O21 Cu5 O17 Cu4 -25.3(7) . .
O19 Cu5 O17 Cu4 139.9(4) . .
O10 Cu5 O17 Cu3 -25.5(3) 4_675 .
O4 Cu5 O17 Cu3 156.9(4) 1_455 .
O18 Cu5 O17 Cu3 49.3(10) . .
O20 Cu5 O17 Cu3 -127.5(15) . .
O21 Cu5 O17 Cu3 84.8(7) . .
O19 Cu5 O17 Cu3 -109.9(4) . .
O3 Cu4 O17 Cu5 -42.4(3) 1_455 .
O16 Cu4 O17 Cu5 144.9(3) . .
N3 Cu4 O17 Cu5 48.9(10) . .
O12 Cu4 O17 Cu5 -134.6(2) . .
Cu3 Cu4 O17 Cu5 125.6(3) . .
O3 Cu4 O17 Cu3 -168.1(3) 1_455 .
O16 Cu4 O17 Cu3 19.3(2) . .
N3 Cu4 O17 Cu3 -76.7(9) . .
O12 Cu4 O17 Cu3 99.79(18) . .
O11 Cu3 O17 Cu5 41.2(3) 4_675 .
O16 Cu3 O17 Cu5 -139.7(3) . .
O5 Cu3 O17 Cu5 -58.7(3) 4_575 .
Cu4 Cu3 O17 Cu5 -120.6(3) . .
O11 Cu3 O17 Cu4 161.8(2) 4_675 .
O16 Cu3 O17 Cu4 -19.0(2) . .
O5 Cu3 O17 Cu4 61.93(19) 4_575 .
O10 Cu5 O18 O20 -100.3(9) 4_675 .
O17 Cu5 O18 O20 -178.3(10) . .
O4 Cu5 O18 O20 72.8(9) 1_455 .
O21 Cu5 O18 O20 139.4(12) . .
O19 Cu5 O18 O20 -20.2(10) . .
O10 Cu5 O20 O18 75.2(8) 4_675 .
O17 Cu5 O20 O18 178.2(10) . .
O4 Cu5 O20 O18 -102.5(8) 1_455 .
O21 Cu5 O20 O18 -32.7(9) . .
O19 Cu5 O20 O18 158.9(10) . .
C20 N1 N2 C19 0.7(10) . .
C18 N1 N2 C19 175.3(7) . .
O3 Cu4 N3 C20 88.0(7) 1_455 .
O16 Cu4 N3 C20 -99.2(7) . .
O17 Cu4 N3 C20 -5.3(14) . .
O12 Cu4 N3 C20 178.3(6) . .
Cu3 Cu4 N3 C20 -68.0(7) . .
O3 Cu4 N3 C19 -60.9(7) 1_455 .
O16 Cu4 N3 C19 112.0(7) . .
O17 Cu4 N3 C19 -154.2(8) . .
O12 Cu4 N3 C19 29.5(7) . .
Cu3 Cu4 N3 C19 143.1(6) . .
C22 N4 N5 C21 0.1(10) . .
C17 N4 N5 C21 172.5(9) . .
C6 C1 C2 C3 -1.4(11) . .
C7 C1 C2 C3 177.5(7) . .
C1 C2 C3 C4 0.4(12) . .
C1 C2 C3 C8 -178.5(7) . .
C2 C3 C4 C5 1.3(12) . .
C8 C3 C4 C5 -179.7(8) . .
C3 C4 C5 C6 -2.2(12) . .
C3 C4 C5 S1 174.9(6) . .
O6 S1 C5 C4 139.1(7) . .
O5 S1 C5 C4 -100.5(7) . .
O7 S1 C5 C4 19.4(8) . .
O6 S1 C5 C6 -43.8(7) . .
O5 S1 C5 C6 76.6(7) . .
O7 S1 C5 C6 -163.5(7) . .
C2 C1 C6 C5 0.5(11) . .
C7 C1 C6 C5 -178.3(6) . .
C4 C5 C6 C1 1.2(11) . .
S1 C5 C6 C1 -175.9(5) . .
Cu1 O1 C7 O2 -23.4(12) . .
Cu1 O1 C7 C1 161.2(5) . .
Cu2 O2 C7 O1 -2.1(10) . .
Cu2 O2 C7 C1 173.4(5) . .
C2 C1 C7 O1 10.1(11) . .
C6 C1 C7 O1 -171.1(7) . .
C2 C1 C7 O2 -165.8(7) . .
C6 C1 C7 O2 13.0(10) . .
Cu4 O3 C8 O4 -13.7(18) 1_655 .
Cu4 O3 C8 C3 171.2(6) 1_655 .
Cu5 O4 C8 O3 20.8(18) 1_655 .
Cu5 O4 C8 C3 -164.0(7) 1_655 .
C4 C3 C8 O3 172.3(8) . .
C2 C3 C8 O3 -8.8(13) . .
C4 C3 C8 O4 -3.4(14) . .
C2 C3 C8 O4 175.5(9) . .
C14 C9 C10 C11 0.3(12) . .
C15 C9 C10 C11 -176.6(7) . .
C9 C10 C11 C12 -0.5(12) . .
C9 C10 C11 C16 176.3(7) . .
C10 C11 C12 C13 0.2(11) . .
C16 C11 C12 C13 -176.5(7) . .
C11 C12 C13 C14 0.2(12) . .
C11 C12 C13 S2 176.2(6) . .
O13 S2 C13 C14 -83.6(7) . .
O12 S2 C13 C14 36.3(7) . .
O14 S2 C13 C14 152.6(6) . .
O13 S2 C13 C12 100.3(7) . .
O12 S2 C13 C12 -139.8(6) . .
O14 S2 C13 C12 -23.6(8) . .
C12 C13 C14 C9 -0.4(12) . .
S2 C13 C14 C9 -176.6(6) . .
C10 C9 C14 C13 0.2(12) . .
C15 C9 C14 C13 177.1(7) . .
Cu2 O8 C15 O9 3.1(9) 3_566 .
Cu2 O8 C15 C9 -175.7(5) 3_566 .
C10 C9 C15 O9 -14.0(12) . .
C14 C9 C15 O9 169.1(7) . .
C10 C9 C15 O8 164.9(7) . .
C14 C9 C15 O8 -12.0(11) . .
Cu5 O10 C16 O11 -19.1(13) 4_576 .
Cu5 O10 C16 C11 163.8(5) 4_576 .
Cu3 O11 C16 O10 -11.3(11) 4_576 .
Cu3 O11 C16 C11 165.7(5) 4_576 .
C10 C11 C16 O10 2.1(10) . .
C12 C11 C16 O10 178.8(7) . .
C10 C11 C16 O11 -175.4(7) . .
C12 C11 C16 O11 1.3(10) . .
C22 N4 C17 C18 -163.7(9) . .
N5 N4 C17 C18 25.2(14) . .
C20 N1 C18 C17 -144.2(10) . .
N2 N1 C18 C17 42.3(12) . .
N4 C17 C18 N1 63.6(13) . .
N1 N2 C19 N3 -1.7(10) . .
C20 N3 C19 N2 2.0(10) . .
Cu4 N3 C19 N2 156.2(6) . .
N2 N1 C20 N3 0.5(10) . .
C18 N1 C20 N3 -173.7(8) . .
C19 N3 C20 N1 -1.5(9) . .
Cu4 N3 C20 N1 -156.5(6) . .
N4 N5 C21 N6 -0.1(11) . .
C22 N6 C21 N5 0.0(11) . .
Cu3 N6 C21 N5 177.3(7) 1_455 .
C21 N6 C22 N4 0.1(10) . .
Cu3 N6 C22 N4 -177.1(6) 1_455 .
N5 N4 C22 N6 -0.1(10) . .
C17 N4 C22 N6 -172.2(9) . .
